data_2000139
loop_
_publ_author_name
'Noreland, J.'
'Olovsson, G.'
'Olovsson, I.'

_publ_section_title
;
 Structure of the organic semiconducting radical cation salt
 [2,3;7,8-bis(ethylenedioxy)thianthrene] hexafluoroarsenate
;
_journal_issue 12
_journal_name_full 'Acta Crystallographica Section C'
_journal_page_first 2542
_journal_page_last 2545
_journal_paper_doi 10.1107/S0108270191007849
_journal_volume 47
_journal_year 1991
_chemical_formula_moiety 'C16 H12 O4 S2,As1 F6'
_chemical_formula_sum 'C16 H12 As F6 O4 S2'
_chemical_formula_weight 521.30
_symmetry_cell_setting monoclinic
_symmetry_space_group_name_Hall '-C 2y'
_symmetry_space_group_name_H-M 'C 1 2/m 1'
_cell_angle_alpha 90
_cell_angle_beta 94.22(2)
_cell_angle_gamma 90
_cell_formula_units_Z 4
_cell_length_a 17.992(2)
_cell_length_b 10.6120(10)
_cell_length_c 9.3730(10)
_cell_volume 1784.7(3)
_diffrn_radiation_type Mo
_diffrn_radiation_wavelength 0.71073
_exptl_absorpt_coefficient_mu 2.20
_exptl_crystal_density_diffrn 1.94
_exptl_crystal_F_000 1036
_cod_data_source_file ab0221.cif
_cod_data_source_block ab0221a
_cod_original_cell_volume 1784.9(3)
_cod_original_formula_sum 'C16 H12 As1 F6 O4 S2'
_cod_database_code 2000139

loop_
_atom_site_label
_atom_site_fract_x
_atom_site_fract_y
_atom_site_fract_z
_atom_site_U_iso_or_equiv
As .39802(3) .0 .78509(6) .0422(3)
S .05843(4) .16206(7) .88928(8) .0353(4)
C(1)A .3545(5) .0424(10) 1.2627(12) .053(5)
C(1)B .3345(6) .0805(10) 1.3110(11) .054(5)
C(2) .23470(15) .0660(3) 1.1386(3) .0389(15)
C(3) .1796(2) .1317(3) 1.0617(3) .0374(15)
C(4) .12325(13) .0663(3) .9804(3) .0294(12)
C(5) .00479(15) .0659(3) .7744(3) .0352(14)
C(6) -.0437(2) .1309(4) .6759(4) .056(2)
C(7) -.0921(2) .0662(5) .5832(3) .059(2)
C(8)A -.1837(4) .0340(7) .3887(7) .042(4)
C(8)B -.1982(4) .0980(9) .4307(9) .048(4)
O(1) .28855(13) .1338(3) 1.2131(3) .0582(15)
O(2) -.1388(2) .1330(5) .4933(3) .103(3)
F(1)A .3732(6) .0878(9) .6440(9) .096(7)
F(1)B .3523(4) .1261(7) .6992(10) .075(5)
F(2)A .3169(3) .0380(6) .8545(7) .093(5)
F(2)B .4776(3) .0474(8) .7162(11) .131(8)
F(3)A .4420(8) .1155(10) .8690(11) .092(6)
F(3)B .4202(9) .0996(11) .9264(13) .129(10)
H(1)A .3871 .0878 1.3495 .06(3)
H(2)A .3884 .0300 1.1733 .06(3)
H(1)B .3075 .0720 1.4097 .06(3)
H(2)B .3840 .1376 1.3286 .06(3)
H(3) .1795 .2333 1.0635 .061(12)
H(4) -.0427 .2324 .6733 .061(12)
H(5)A -.1532 .0283 .2938 .06(3)
H(6)A -.2376 .0758 .3618 .06(3)
H(5)B -.2122 .1556 .3376 .06(3)
H(6)B -.2430 .1021 .5013 .06(3)
